data_2001241
loop_
_publ_author_name
'Gano, J. E.'
'Skrzypczak-Jankun, E.'
'Kirschbaum, K.'
'Lenoir, D.'
'Frank, R.'

_publ_section_title
;
 (<i>Z</i>)-Perchlorostilbene
;
_journal_issue 11
_journal_name_full 'Acta Crystallographica Section C'
_journal_page_first 1985
_journal_page_last 1988
_journal_paper_doi 10.1107/S0108270193006201
_journal_volume 49
_journal_year 1993
_chemical_formula_sum 'C14 Cl12'
_chemical_formula_weight 593.59
_chemical_name_systematic ' ?'
_space_group_crystal_system triclinic
_space_group_IT_number 2
_space_group_name_Hall '-P 1'
_space_group_name_H-M_alt 'P -1'
_atom_type_scat_source IntTabIV
_cell_angle_alpha 91.12(2)
_cell_angle_beta 97.660(10)
_cell_angle_gamma 114.75(2)
_cell_formula_units_Z 2.00
_cell_length_a 8.9610(10)
_cell_length_b 8.979(2)
_cell_length_c 13.920(2)
_cell_measurement_reflns_used 15
_cell_measurement_temperature 294
_cell_measurement_theta_max 14
_cell_measurement_theta_min 10
_cell_volume 1004.5(3)
_computing_cell_refinement CAD-4
_computing_data_collection 'CAD-4 (Enraf-Nonius, 1977)'
_computing_data_reduction 'MolEN PROCESS (Fair, 1990)'
_computing_molecular_graphics 'ORTEP (Johnson, 1976)'
_computing_publication_material ' MolEN CIFIN'
_computing_structure_refinement 'MolEN LSFM'
_computing_structure_solution 'Direct methods (MULTAN; Main et al., 1980)'
_diffrn_measurement_device 'Enraf-Nonius CAD-4'
_diffrn_measurement_method \q/2\q
_diffrn_radiation_type MoK\a
_diffrn_radiation_wavelength 0.71073
_diffrn_reflns_av_R_equivalents 0.015
_diffrn_reflns_limit_h_max 10
_diffrn_reflns_limit_h_min -11
_diffrn_reflns_limit_k_max 11
_diffrn_reflns_limit_k_min -11
_diffrn_reflns_limit_l_max 17
_diffrn_reflns_limit_l_min 0
_diffrn_reflns_number 4097
_diffrn_reflns_theta_max 25.97
_diffrn_standards_decay_% -8.08
_diffrn_standards_interval_count 100
_diffrn_standards_interval_time 60
_diffrn_standards_number 3
_exptl_absorpt_coefficient_mu 1.667
_exptl_absorpt_correction_type none
_exptl_crystal_colour yellow
_exptl_crystal_density_diffrn 1.96
_exptl_crystal_density_meas 1.980
_exptl_crystal_description prism
_exptl_crystal_F_000 576
_exptl_crystal_size_max 0.30
_exptl_crystal_size_mid 0.26
_exptl_crystal_size_min 0.10
_refine_diff_density_max 0.4798
_refine_diff_density_min -0.1558
_refine_ls_extinction_coef 0.36E-06
_refine_ls_extinction_method 'isotropic (Zachariasen, 1963)'
_refine_ls_goodness_of_fit_obs 1.920
_refine_ls_number_parameters 235
_refine_ls_number_reflns 3338
_refine_ls_R_factor_obs 0.040
_refine_ls_shift/esd_max 0.001
_refine_ls_structure_factor_coef F
_refine_ls_weighting_details 'w = 4Fo^2^/[\s^2^(F~o~^2^)+0.0016F~o~^4^]'
_refine_ls_weighting_scheme calc
_refine_ls_wR_factor_obs 0.055
_reflns_number_observed 3338
_reflns_number_total 3925
_reflns_observed_criterion I>3.0\s(I)
_cod_data_source_file hh1067.cif
_cod_data_source_block Z-perchlorostilbene
_cod_depositor_comments
;
 Updating space group information and adding the symmetry operation list.

 Antanas Vaitkus,
 2018-06-14

 Updating _geom_angle_atom_site_1 and _geom_angle_atom_site_3 data
 values to establish relationships between rows in different loops.

 Antanas Vaitkus,
 2018-06-14

The following automatic conversions were performed:

'_refine_ls_weighting_scheme' value
'4Fo^2^/[\s^2^(F~o~^2^)+0.0016F~o~^4^]' was changed to 'calc'. New
tag '_refine_ls_weighting_details' was created. The value of the new
tag was set to 'w = 4Fo^2^/[\s^2^(F~o~^2^)+0.0016F~o~^4^]'.

Automatic conversion script
Id: cif_fix_values 3143 2015-03-26 13:38:13Z robertas 
;
_cod_database_code 2001241

loop_
_space_group_symop_id
_space_group_symop_operation_xyz
1 x,y,z
2 -x,-y,-z

loop_
_atom_site_aniso_label
_atom_site_aniso_U_11
_atom_site_aniso_U_22
_atom_site_aniso_U_33
_atom_site_aniso_U_12
_atom_site_aniso_U_13
_atom_site_aniso_U_23
Cl(1) 0.0576(3) 0.0434(3) 0.0362(3) 0.0159(2) 0.0072(3) -0.0077(2)
Cl(3) 0.0500(2) 0.0472(3) 0.0666(4) 0.0315(2) 0.0180(3) 0.0028(3)
Cl(4) 0.0331(3) 0.0589(4) 0.0747(5) 0.0122(2) 0.0113(3) -0.0010(4)
Cl(5) 0.0623(4) 0.0379(3) 0.0594(4) 0.0067(3) -0.0001(4) 0.0042(3)
Cl(6) 0.0866(4) 0.0490(3) 0.0720(5) 0.0465(2) 0.0095(4) 0.0029(3)
Cl(7) 0.0510(3) 0.0737(3) 0.0823(5) 0.0435(2) 0.0254(3) 0.0206(3)
Cl(8) 0.0473(3) 0.0368(3) 0.0470(3) 0.0079(2) 0.0088(3) 0.0003(3)
Cl(10) 0.0383(2) 0.0708(4) 0.0603(4) 0.0283(2) 0.0001(3) -0.0012(3)
Cl(11) 0.0529(4) 0.0711(5) 0.0513(4) 0.0125(3) -0.0190(3) -0.0034(4)
Cl(12) 0.0859(5) 0.0652(4) 0.0372(3) 0.0154(4) 0.0072(4) -0.0148(3)
Cl(13) 0.0634(3) 0.0895(4) 0.0590(4) 0.0375(3) 0.0228(3) -0.0114(3)
Cl(14) 0.0308(2) 0.0707(4) 0.0467(3) 0.0169(2) 0.0032(2) -0.0074(3)
C(1) 0.0339(9) 0.0360(10) 0.0360(10) 0.0167(7) 0.0040(9) -0.0027(9)
C(2) 0.0359(9) 0.0370(10) 0.0290(10) 0.0184(7) 0.0049(8) -0.0014(9)
C(3) 0.0387(9) 0.0390(10) 0.0340(10) 0.0216(7) 0.0046(9) -0.0019(9)
C(4) 0.0330(10) 0.0430(10) 0.0340(10) 0.0133(8) 0.0024(9) -0.0040(10)
C(5) 0.0460(10) 0.0320(10) 0.0290(10) 0.0130(8) -0.0010(10) -0.0020(9)
C(6) 0.0540(10) 0.0410(10) 0.0320(10) 0.0282(7) 0.0000(10) -0.0013(9)
C(7) 0.0397(9) 0.0440(10) 0.0340(10) 0.0254(7) 0.0050(9) 0.0003(9)
C(8) 0.0310(9) 0.0350(10) 0.0350(10) 0.0112(7) 0.0053(9) -0.0022(9)
C(9) 0.0320(10) 0.0340(10) 0.0320(10) 0.0105(8) 0.0041(9) 0.0016(9)
C(10) 0.0340(10) 0.0390(10) 0.0370(10) 0.0111(8) 0.0035(9) 0.0060(10)
C(11) 0.0410(10) 0.0430(10) 0.0340(10) 0.0095(9) -0.0030(10) 0.0040(10)
C(12) 0.0560(10) 0.0410(10) 0.0280(10) 0.0090(10) 0.0050(10) -0.0010(10)
C(13) 0.0440(10) 0.0460(10) 0.0360(10) 0.0165(9) 0.0110(10) 0.0010(10)
C(14) 0.0340(10) 0.0450(10) 0.0310(10) 0.0094(9) 0.0044(9) -0.0010(10)

loop_
_atom_site_label
_atom_site_fract_x
_atom_site_fract_y
_atom_site_fract_z
_atom_site_U_iso_or_equiv
_atom_site_thermal_displace_type
Cl(1) 0.80933(9) 0.06940(8) -0.06665(5) 0.0478(2) Uani
Cl(3) 0.39723(7) -0.10851(8) -0.13690(6) 0.0500(2) Uani
Cl(4) 0.15649(8) -0.46110(10) -0.09982(6) 0.0579(2) Uani
Cl(5) 0.27270(10) -0.74219(9) -0.09849(6) 0.0592(2) Uani
Cl(6) 0.62375(9) -0.67316(8) -0.14312(6) 0.0634(2) Uani
Cl(7) 0.87013(8) -0.31858(9) -0.17096(6) 0.0614(2) Uani
Cl(8) 0.89555(8) 0.20727(8) -0.26397(5) 0.0471(2) Uani
Cl(10) 0.43587(8) -0.12330(10) -0.37723(6) 0.0556(2) Uani
Cl(11) 0.37890(10) -0.32590(10) -0.57223(6) 0.0661(3) Uani
Cl(12) 0.66390(10) -0.40330(10) -0.63127(5) 0.0690(3) Uani
Cl(13) 1.00689(9) -0.26810(10) -0.49813(6) 0.0679(2) Uani
Cl(14) 1.07287(7) -0.04050(10) -0.31417(5) 0.0515(2) Uani
C(1) 0.7362(3) -0.0591(3) -0.1730(2) 0.0347(6) Uani
C(2) 0.6208(3) -0.2304(3) -0.1600(2) 0.0331(6) Uani
C(3) 0.4600(3) -0.2650(3) -0.1410(2) 0.0355(6) Uani
C(4) 0.3520(3) -0.4219(3) -0.1230(2) 0.0380(7) Uani
C(5) 0.4034(3) -0.5476(3) -0.1228(2) 0.0377(7) Uani
C(6) 0.5614(3) -0.5170(3) -0.1411(2) 0.0401(7) Uani
C(7) 0.6698(3) -0.3585(3) -0.1579(2) 0.0367(6) Uani
C(8) 0.7811(3) -0.0005(3) -0.2572(2) 0.0346(6) Uani
C(9) 0.7477(3) -0.1023(3) -0.3498(2) 0.0341(6) Uani
C(10) 0.5940(3) -0.1641(3) -0.4104(2) 0.0379(7) Uani
C(11) 0.5681(3) -0.2547(3) -0.4976(2) 0.0429(8) Uani
C(12) 0.6945(4) -0.2882(3) -0.5248(2) 0.0457(8) Uani
C(13) 0.8500(3) -0.2265(3) -0.4662(2) 0.0422(7) Uani
C(14) 0.8758(3) -0.1301(3) -0.3809(2) 0.0392(7) Uani

loop_
_geom_angle_atom_site_label_1
_geom_angle_atom_site_label_2
_geom_angle_atom_site_label_3
_geom_angle
_geom_angle_publ_flag
Cl(1) C(1) C(2) 113.8(2) yes
Cl(1) C(1) C(8) 120.4(2) yes
C(2) C(1) C(8) 125.8(2) yes
C(1) C(2) C(3) 119.8(2) yes
C(1) C(2) C(7) 122.3(2) yes
C(3) C(2) C(7) 117.7(2) yes
Cl(3) C(3) C(2) 119.4(2) yes
Cl(3) C(3) C(4) 119.2(2) yes
C(2) C(3) C(4) 121.4(3) yes
Cl(4) C(4) C(3) 120.5(2) yes
Cl(4) C(4) C(5) 119.8(2) yes
C(3) C(4) C(5) 119.6(2) yes
Cl(5) C(5) C(4) 120.4(2) yes
Cl(5) C(5) C(6) 119.5(2) yes
C(4) C(5) C(6) 120.2(2) yes
Cl(6) C(6) C(5) 120.2(2) yes
Cl(6) C(6) C(7) 120.0(2) yes
C(5) C(6) C(7) 119.8(3) yes
Cl(7) C(7) C(2) 119.4(2) yes
Cl(7) C(7) C(6) 119.3(2) yes
C(2) C(7) C(6) 121.3(2) yes
Cl(8) C(8) C(1) 120.6(2) yes
Cl(8) C(8) C(9) 114.1(2) yes
C(1) C(8) C(9) 125.2(2) yes
C(8) C(9) C(10) 122.4(3) yes
C(8) C(9) C(14) 119.4(2) yes
C(10) C(9) C(14) 118.0(2) yes
Cl(10) C(10) C(9) 119.3(2) yes
Cl(10) C(10) C(11) 119.6(2) yes
C(9) C(10) C(11) 121.1(3) yes
Cl(11) C(11) C(10) 120.2(2) yes
Cl(11) C(11) C(12) 119.8(2) yes
C(10) C(11) C(12) 120.0(2) yes
Cl(12) C(12) C(11) 120.7(2) yes
Cl(12) C(12) C(13) 119.0(3) yes
C(11) C(12) C(13) 120.2(2) yes
Cl(13) C(13) C(12) 120.9(2) yes
Cl(13) C(13) C(14) 120.2(2) yes
C(12) C(13) C(14) 119.0(3) yes
Cl(14) C(14) C(9) 119.8(2) yes
Cl(14) C(14) C(13) 118.6(2) yes
C(9) C(14) C(13) 121.6(2) yes

loop_
_geom_bond_atom_site_label_1
_geom_bond_atom_site_label_2
_geom_bond_distance
_geom_bond_publ_flag
Cl(1) C(1) 1.730(2) yes
Cl(3) C(3) 1.721(3) yes
Cl(4) C(4) 1.714(3) yes
Cl(5) C(5) 1.718(2) yes
Cl(6) C(6) 1.714(3) yes
Cl(7) C(7) 1.713(3) yes
Cl(8) C(8) 1.724(2) yes
Cl(10) C(10) 1.720(3) yes
Cl(11) C(11) 1.720(3) yes
Cl(12) C(12) 1.712(3) yes
Cl(13) C(13) 1.707(3) yes
Cl(14) C(14) 1.724(2) yes
C(1) C(2) 1.482(3) yes
C(1) C(8) 1.336(3) yes
C(2) C(3) 1.404(4) yes
C(2) C(7) 1.392(4) yes
C(3) C(4) 1.386(3) yes
C(4) C(5) 1.386(4) yes
C(5) C(6) 1.385(4) yes
C(6) C(7) 1.393(3) yes
C(8) C(9) 1.486(3) yes
C(9) C(10) 1.396(3) yes
C(9) C(14) 1.392(4) yes
C(10) C(11) 1.384(4) yes
C(11) C(12) 1.383(5) yes
C(12) C(13) 1.395(4) yes
C(13) C(14) 1.390(4) yes
